data_7700502
loop_
_publ_author_name
'Woodhouse, Sidney S.'
'De Silva, D Nirosha T'
'Jameson, Geoffrey B.'
'Cutler, Daniel J.'
'Sanz, Sergio'
'Brechin, Euan K.'
'Davies, Casey G.'
'Jameson, Guy N. L.'
'Plieger, Paul G.'

_publ_section_title
;
 New salicylaldoximato-borate ligands resulting from anion hydrolysis and
 their respective copper and iron complexes.
;
_journal_issue 31
_journal_name_full 'Dalton transactions (Cambridge, England : 2003)'
_journal_page_first 11872
_journal_page_last 11881
_journal_paper_doi 10.1039/c9dt01968e
_journal_volume 48
_journal_year 2019
_chemical_formula_moiety 'C48 H64 B2 Cl2 Cu2 F4 N4 O10'
_chemical_formula_sum 'C48 H64 B2 Cl2 Cu2 F4 N4 O10'
_chemical_formula_weight 1152.63
_space_group_crystal_system triclinic
_space_group_IT_number 2
_space_group_name_Hall '-P 1'
_space_group_name_H-M_alt 'P -1'
_symmetry_space_group_name_Hall '-P 1'
_symmetry_space_group_name_H-M 'P -1'
_atom_sites_solution_hydrogens geom
_atom_sites_solution_primary iterative
_audit_creation_date 2018-11-07
_audit_creation_method
;
Olex2 1.2
(compiled 2016.02.19 svn.r3266 for OlexSys, GUI svn.r5155)
;
_audit_update_record
;
2019-07-03 deposited with the CCDC.    2019-07-10 downloaded from the CCDC.
;
_cell_angle_alpha 104.670(7)
_cell_angle_beta 95.931(7)
_cell_angle_gamma 110.168(8)
_cell_formula_units_Z 1
_cell_length_a 10.0416(13)
_cell_length_b 10.2816(14)
_cell_length_c 13.6830(15)
_cell_measurement_reflns_used 147
_cell_measurement_temperature 103
_cell_measurement_theta_max 57.84
_cell_measurement_theta_min 4.8
_cell_volume 1254.2(3)
_computing_molecular_graphics 'Olex2 (Dolomanov et al., 2009)'
_computing_publication_material 'Olex2 (Dolomanov et al., 2009)'
_computing_structure_refinement 'ShelXL (Sheldrick, 2015)'
_computing_structure_solution
;
Superflip (Palatinus & Chapuis, 2007;Palatinus & van der Lee, 2008;
Palatinus et al., 2012)
;
_diffrn_ambient_temperature 103
_diffrn_measured_fraction_theta_full 0.969
_diffrn_measured_fraction_theta_max 0.969
_diffrn_measurement_device_type
'Rigaku-Spider X-ray diffractometer comprising a Rigaku MM007 microfocus copper rotating-anode generator, high flux Osmic monochromating and focusing multilayer mirror optics and a curved image-plate detector.'
_diffrn_measurement_method \w-scans
_diffrn_radiation_type CuK\a
_diffrn_radiation_wavelength 1.54187
_diffrn_reflns_av_R_equivalents 0.1932
_diffrn_reflns_av_unetI/netI 0.4606
_diffrn_reflns_Laue_measured_fraction_full 0.969
_diffrn_reflns_Laue_measured_fraction_max 0.969
_diffrn_reflns_limit_h_max 11
_diffrn_reflns_limit_h_min -10
_diffrn_reflns_limit_k_max 11
_diffrn_reflns_limit_k_min -11
_diffrn_reflns_limit_l_max 15
_diffrn_reflns_limit_l_min -15
_diffrn_reflns_number 11410
_diffrn_reflns_point_group_measured_fraction_full 0.969
_diffrn_reflns_point_group_measured_fraction_max 0.969
_diffrn_reflns_theta_full 58.909
_diffrn_reflns_theta_max 58.909
_diffrn_reflns_theta_min 3.415
_diffrn_source 'rotating anode'
_exptl_absorpt_coefficient_mu 2.678
_exptl_absorpt_correction_T_max 1
_exptl_absorpt_correction_T_min 0.431092
_exptl_absorpt_correction_type multi-scan
_exptl_absorpt_process_details Empirical
_exptl_crystal_colour green
_exptl_crystal_colour_primary green
_exptl_crystal_density_diffrn 1.526
_exptl_crystal_description irregular
_exptl_crystal_F_000 598
_exptl_crystal_preparation 'Magnetic properties'
_exptl_crystal_recrystallization_method 'MeOH / Et2O vapour diffusion'
_exptl_crystal_size_max 0.312
_exptl_crystal_size_mid 0.281
_exptl_crystal_size_min 0.17
_refine_diff_density_max 0.726
_refine_diff_density_min -0.571
_refine_diff_density_rms 0.127
_refine_ls_extinction_method none
_refine_ls_goodness_of_fit_ref 0.835
_refine_ls_hydrogen_treatment constr
_refine_ls_matrix_type full
_refine_ls_number_parameters 330
_refine_ls_number_reflns 3489
_refine_ls_number_restraints 150
_refine_ls_restrained_S_all 0.828
_refine_ls_R_factor_all 0.2426
_refine_ls_R_factor_gt 0.0838
_refine_ls_shift/su_max 0.000
_refine_ls_shift/su_mean 0.000
_refine_ls_structure_factor_coef Fsqd
_refine_ls_weighting_details 'w=1/[\s^2^(Fo^2^)+(0.0778P)^2^] where P=(Fo^2^+2Fc^2^)/3'
_refine_ls_weighting_scheme calc
_refine_ls_wR_factor_gt 0.1620
_refine_ls_wR_factor_ref 0.2320
_reflns_Friedel_coverage 0.000
_reflns_number_gt 1003
_reflns_number_total 3489
_reflns_threshold_expression 'I > 2\s(I)'
_cod_data_source_file c9dt01968e1.cif
_cod_data_source_block C3
_cod_depositor_comments 'Adding full bibliography for 7700501--7700503.cif.'
_cod_database_code 7700502
_shelx_shelxl_version_number 2014/7
_shelx_space_group_comment
;
The symmetry employed for this shelxl refinement is uniquely defined
by the following loop, which should always be used as a source of
symmetry information in preference to the above space-group names.
They are only intended as comments.
;
_olex2_refinement_description
;
1. Others
 Fixed Uiso: H5(0.058) H10A(0.102) H10B(0.102) H10C(0.102) H11A(0.068)
 H11B(0.068) H0AA(0.063) H5A(0.104) H5B(0.104) H5C(0.104) H7A(0.057) H7B(0.057)
 H1AA(0.099) H1AB(0.099) H1AC(0.099) H16A(0.091) H16B(0.091) H16C(0.091)
 H18(0.059) H20(0.075) H24(0.077) H26(0.066) H27A(0.067) H27B(0.067) H29(0.066)
 H32(0.077) H36A(0.094) H36B(0.094) H36C(0.094) H37(0.073) H39A(0.074)
 H39B(0.074)
 Fixed X: H5(0.2518) H10A(0.3778) H10B(0.4942) H10C(0.5059) H11A(0.0669) H11B(-
 0.0036) H0AA(0.4552) H5A(0.9043) H5B(0.9229) H5C(0.9375) H7A(0.2469)
 H7B(0.2856) H1AA(0.7383) H1AB(0.6034) H1AC(0.7591) H16A(0.5092) H16B(0.3736)
 H16C(0.3942) H18(0.8337) H20(0.0425) H24(-0.271) H26(0.8562) H27A(0.1314)
 H27B(0.2804) H29(-0.1578) H32(-0.2966) H36A(0.6541) H36B(0.5425) H36C(0.6837)
 H37(-0.1014) H39A(0.0847) H39B(0.0172)
 Fixed Y: H5(0.0724) H10A(0.1959) H10B(0.3465) H10C(0.2016) H11A(-0.1612)
 H11B(-0.0467) H0AA(0.1436) H5A(0.5023) H5B(0.4619) H5C(0.3638) H7A(-0.0175)
 H7B(-0.0992) H1AA(0.2518) H1AB(0.1459) H1AC(0.1528) H16A(0.459) H16B(0.3832)
 H16C(0.5292) H18(0.3428) H20(-0.2754) H24(-0.2655) H26(0.3286) H27A(0.1536)
 H27B(0.2506) H29(-0.0087) H32(-0.0823) H36A(0.4987) H36B(0.3633) H36C(0.466)
 H37(-0.3584) H39A(0.3185) H39B(0.1745)
 Fixed Z: H5(0.8766) H10A(1.264) H10B(1.3344) H10C(1.3431) H11A(0.8077)
 H11B(0.8404) H0AA(0.6275) H5A(0.7339) H5B(0.6191) H5C(0.6872) H7A(0.6638)
 H7B(0.7379) H1AA(0.4841) H1AB(0.5116) H1AC(0.5498) H16A(1.0956) H16B(1.1379)
 H16C(1.1137) H18(0.8302) H20(0.6197) H24(0.4208) H26(1.0078) H27A(0.719)
 H27B(0.7954) H29(0.7152) H32(0.5508) H36A(0.6733) H36B(0.5844) H36C(0.5611)
 H37(0.4585) H39A(0.8337) H39B(0.861)
;
_olex2_date_sample_completion 2018-05-31
_olex2_date_sample_data_collection 2018-05-30
_olex2_date_sample_submission 2018-05-30
_olex2_exptl_crystal_mounting_method 'MiTeGen mylar loop'
_olex2_submission_original_sample_id L3Cu
_olex2_submission_special_instructions 'No special instructions were received'

loop_
_space_group_symop_operation_xyz
'x, y, z'
'-x, -y, -z'

loop_
_atom_site_label
_atom_site_type_symbol
_atom_site_fract_x
_atom_site_fract_y
_atom_site_fract_z
_atom_site_U_iso_or_equiv
_atom_site_adp_type
_atom_site_occupancy
_atom_site_site_symmetry_order
_atom_site_calc_flag
_atom_site_refinement_flags_posn
_atom_site_refinement_flags_adp
Cu1 Cu 0.49202(16) 0.14678(18) 1.07008(11) 0.0529(7) Uani 1 1 d . .
Cl1 Cl 0.2517(3) 0.0600(3) 1.06564(18) 0.0558(10) Uani 1 1 d . .
F2 F 0.7875(6) 0.3780(6) 1.3403(4) 0.0541(19) Uani 1 1 d . .
O4 O 0.4543(7) 0.0603(8) 0.9233(4) 0.048(2) Uani 1 1 d . .
F5 F 0.6983(6) 0.5017(8) 1.2535(4) 0.063(2) Uani 1 1 d . .
O8 O 0.7880(7) 0.3273(8) 1.1652(5) 0.053(2) Uani 1 1 d . .
O9 O 0.5646(8) 0.2497(8) 1.2194(5) 0.045(2) Uani 1 1 d . .
O11 O 0.3265(8) 0.3561(9) 0.9865(5) 0.058(2) Uani 1 1 d . .
C1 C 0.5204(12) 0.1292(12) 0.8606(8) 0.042(3) Uani 1 1 d . U
O0AA O 0.1237(8) 0.3718(9) 1.0419(6) 0.074(3) Uani 1 1 d . .
N5 N 0.1990(9) 0.0453(11) 0.8054(5) 0.048(3) Uani 1 1 d . .
H5 H 0.2518 0.0724 0.8766 0.058 Uiso 1 1 calc R .
C2AA C 0.4470(12) 0.1024(13) 0.7620(8) 0.051(3) Uani 1 1 d . U
C10 C 0.4785(12) 0.2483(13) 1.2966(8) 0.068(4) Uani 1 1 d . U
H10A H 0.3778 0.1959 1.2640 0.102 Uiso 1 1 calc GR .
H10B H 0.4942 0.3465 1.3344 0.102 Uiso 1 1 calc GR .
H10C H 0.5059 0.2016 1.3431 0.102 Uiso 1 1 calc GR .
C11 C 0.0501(11) -0.0806(13) 0.7918(7) 0.057(3) Uani 1 1 d . U
H11A H 0.0669 -0.1612 0.8077 0.068 Uiso 1 1 calc R .
H11B H -0.0036 -0.0467 0.8404 0.068 Uiso 1 1 calc R .
C0AA C 0.5104(12) 0.1636(13) 0.6923(8) 0.053(3) Uani 1 1 d . U
H0AA H 0.4552 0.1436 0.6275 0.063 Uiso 1 1 calc R .
N3 N 0.6915(9) 0.2655(10) 1.0709(7) 0.049(3) Uani 1 1 d . .
C5 C 0.8875(11) 0.4234(13) 0.6726(8) 0.069(4) Uani 1 1 d . U
H5A H 0.9043 0.5023 0.7339 0.104 Uiso 1 1 calc GR .
H5B H 0.9229 0.4619 0.6191 0.104 Uiso 1 1 calc GR .
H5C H 0.9375 0.3638 0.6872 0.104 Uiso 1 1 calc GR .
C7 C 0.2887(11) -0.0052(12) 0.7343(7) 0.048(3) Uani 1 1 d . U
H7A H 0.2469 -0.0175 0.6638 0.057 Uiso 1 1 calc R .
H7B H 0.2856 -0.0992 0.7379 0.057 Uiso 1 1 calc R .
C3AA C 0.6577(12) 0.2562(13) 0.7171(8) 0.049(3) Uani 1 1 d . U
C1AA C 0.7041(11) 0.2086(13) 0.5359(7) 0.066(4) Uani 1 1 d . U
H1AA H 0.7383 0.2518 0.4841 0.099 Uiso 1 1 calc GR .
H1AB H 0.6034 0.1459 0.5116 0.099 Uiso 1 1 calc GR .
H1AC H 0.7591 0.1528 0.5498 0.099 Uiso 1 1 calc GR .
C13 C -0.0374(11) -0.1325(13) 0.6862(8) 0.047(3) Uani 1 1 d . U
C16 C 0.4079(11) 0.4390(12) 1.0926(7) 0.061(4) Uani 1 1 d . U
H16A H 0.5092 0.4590 1.0956 0.091 Uiso 1 1 calc GR .
H16B H 0.3736 0.3832 1.1379 0.091 Uiso 1 1 calc GR .
H16C H 0.3942 0.5292 1.1137 0.091 Uiso 1 1 calc GR .
C18 C 0.7350(11) 0.2851(12) 0.8130(8) 0.049(3) Uani 1 1 d . U
H18 H 0.8337 0.3428 0.8302 0.059 Uiso 1 1 calc R .
C20 C -0.0260(12) -0.2363(14) 0.6074(9) 0.063(4) Uani 1 1 d . U
H20 H 0.0425 -0.2754 0.6197 0.075 Uiso 1 1 calc R .
C22 C 0.6666(12) 0.2280(13) 0.8877(9) 0.052(3) Uani 1 1 d . U
C24 C -0.2138(13) -0.2313(14) 0.4869(8) 0.064(4) Uani 1 1 d . U
H24 H -0.2710 -0.2655 0.4208 0.077 Uiso 1 1 calc R .
C26 C 0.7557(12) 0.2827(12) 0.9955(9) 0.055(4) Uani 1 1 d . U
H26 H 0.8562 0.3286 1.0078 0.066 Uiso 1 1 calc R .
C27 C 0.1842(12) 0.1793(13) 0.7891(8) 0.056(4) Uani 1 1 d . U
H27A H 0.1314 0.1536 0.7190 0.067 Uiso 1 1 calc R .
H27B H 0.2804 0.2506 0.7954 0.067 Uiso 1 1 calc R .
C29 C -0.1445(12) -0.0777(13) 0.6627(8) 0.055(3) Uani 1 1 d . U
H29 H -0.1578 -0.0087 0.7152 0.066 Uiso 1 1 calc R .
C32 C -0.2300(12) -0.1230(14) 0.5646(9) 0.064(4) Uani 1 1 d . U
H32 H -0.2966 -0.0823 0.5508 0.077 Uiso 1 1 calc R .
C34 C 0.7228(12) 0.3304(13) 0.6364(8) 0.052(3) Uani 1 1 d . U
C36 C 0.6436(11) 0.4231(13) 0.6115(7) 0.063(4) Uani 1 1 d . U
H36A H 0.6541 0.4987 0.6733 0.094 Uiso 1 1 calc GR .
H36B H 0.5425 0.3633 0.5844 0.094 Uiso 1 1 calc GR .
H36C H 0.6837 0.4660 0.5611 0.094 Uiso 1 1 calc GR .
C37 C -0.1124(12) -0.2861(13) 0.5098(9) 0.061(4) Uani 1 1 d . U
H37 H -0.1014 -0.3584 0.4585 0.073 Uiso 1 1 calc R .
C39 C 0.1084(11) 0.2498(13) 0.8621(8) 0.062(4) Uani 1 1 d . U
H39A H 0.0847 0.3185 0.8337 0.074 Uiso 1 1 calc R .
H39B H 0.0172 0.1745 0.8610 0.074 Uiso 1 1 calc R .
B42 B 0.7090(16) 0.3670(19) 1.2447(11) 0.047(4) Uani 1 1 d . U
C44 C 0.1828(15) 0.3287(14) 0.9730(10) 0.062(4) Uani 1 1 d . U

loop_
_atom_site_aniso_label
_atom_site_aniso_U_11
_atom_site_aniso_U_22
_atom_site_aniso_U_33
_atom_site_aniso_U_23
_atom_site_aniso_U_13
_atom_site_aniso_U_12
Cu1 0.0530(13) 0.0655(14) 0.0413(10) 0.0211(9) 0.0143(8) 0.0198(11)
Cl1 0.051(2) 0.071(2) 0.0476(17) 0.0222(15) 0.0173(14) 0.0209(18)
F2 0.059(4) 0.069(5) 0.037(3) 0.023(3) 0.016(3) 0.022(4)
O4 0.053(5) 0.067(6) 0.028(4) 0.031(4) 0.014(4) 0.016(4)
F5 0.071(5) 0.070(6) 0.057(4) 0.024(4) 0.015(3) 0.033(5)
O8 0.047(5) 0.072(6) 0.038(4) 0.020(4) 0.008(4) 0.020(5)
O9 0.042(5) 0.057(6) 0.040(4) 0.024(4) 0.013(4) 0.016(4)
O11 0.060(5) 0.073(6) 0.037(4) 0.016(4) 0.003(4) 0.026(5)
C1 0.047(6) 0.051(7) 0.028(5) 0.028(5) 0.008(5) 0.007(5)
O0AA 0.056(6) 0.088(7) 0.065(6) 0.008(5) 0.017(4) 0.023(5)
N5 0.039(6) 0.082(9) 0.026(5) 0.021(5) 0.005(4) 0.023(6)
C2AA 0.051(7) 0.070(8) 0.041(6) 0.038(6) 0.011(5) 0.017(6)
C10 0.062(5) 0.075(6) 0.063(5) 0.018(4) 0.023(4) 0.021(4)
C11 0.051(7) 0.062(7) 0.054(6) 0.025(5) 0.017(5) 0.012(6)
C0AA 0.053(7) 0.073(8) 0.031(5) 0.020(5) 0.002(5) 0.023(6)
N3 0.038(6) 0.071(8) 0.036(5) 0.022(5) 0.014(5) 0.011(6)
C5 0.067(5) 0.074(6) 0.066(5) 0.022(4) 0.020(4) 0.024(4)
C7 0.046(6) 0.064(7) 0.037(5) 0.014(5) 0.016(5) 0.024(6)
C3AA 0.044(6) 0.061(7) 0.045(6) 0.031(5) 0.011(5) 0.014(6)
C1AA 0.071(5) 0.070(6) 0.066(5) 0.027(4) 0.020(4) 0.032(4)
C13 0.035(6) 0.061(7) 0.044(6) 0.031(5) 0.014(5) 0.004(5)
C16 0.059(5) 0.062(5) 0.062(5) 0.024(4) 0.011(4) 0.022(4)
C18 0.027(6) 0.058(7) 0.056(6) 0.010(5) -0.001(5) 0.016(5)
C20 0.058(7) 0.074(8) 0.056(6) 0.030(6) 0.012(6) 0.018(6)
C22 0.036(6) 0.065(7) 0.054(6) 0.018(6) 0.014(5) 0.016(6)
C24 0.070(7) 0.070(8) 0.046(6) 0.020(6) 0.022(6) 0.017(6)
C26 0.053(7) 0.058(7) 0.061(7) 0.027(6) 0.009(6) 0.025(6)
C27 0.055(7) 0.066(8) 0.059(6) 0.025(6) 0.017(5) 0.031(6)
C29 0.054(7) 0.061(7) 0.052(6) 0.021(5) 0.019(5) 0.019(6)
C32 0.059(7) 0.074(8) 0.064(7) 0.035(6) 0.010(6) 0.020(6)
C34 0.060(7) 0.047(7) 0.048(6) 0.019(5) 0.016(5) 0.015(6)
C36 0.063(5) 0.064(5) 0.063(5) 0.023(4) 0.018(4) 0.024(4)
C37 0.050(7) 0.059(7) 0.068(7) 0.013(6) 0.019(6) 0.018(6)
C39 0.052(7) 0.064(7) 0.061(6) 0.018(6) -0.001(5) 0.018(6)
B42 0.045(10) 0.073(13) 0.044(9) 0.049(9) 0.020(8) 0.024(10)
C44 0.054(7) 0.065(8) 0.063(7) 0.027(6) 0.004(6) 0.017(6)

loop_
_atom_type_symbol
_atom_type_description
_atom_type_scat_dispersion_real
_atom_type_scat_dispersion_imag
_atom_type_scat_source
C C 0.0181 0.0091 'International Tables Vol C Tables 4.2.6.8 and 6.1.1.4'
H H 0.0000 0.0000 'International Tables Vol C Tables 4.2.6.8 and 6.1.1.4'
N N 0.0311 0.0180 'International Tables Vol C Tables 4.2.6.8 and 6.1.1.4'
O O 0.0492 0.0322 'International Tables Vol C Tables 4.2.6.8 and 6.1.1.4'
Cu Cu -1.9646 0.5888 'International Tables Vol C Tables 4.2.6.8 and 6.1.1.4'
Cl Cl 0.3639 0.7018 'International Tables Vol C Tables 4.2.6.8 and 6.1.1.4'
B B 0.0090 0.0039 'International Tables Vol C Tables 4.2.6.8 and 6.1.1.4'
F F 0.0727 0.0534 'International Tables Vol C Tables 4.2.6.8 and 6.1.1.4'

loop_
_geom_angle_atom_site_label_1
_geom_angle_atom_site_label_2
_geom_angle_atom_site_label_3
_geom_angle
_geom_angle_site_symmetry_3
Cl1 Cu1 O4 100.7(2) 2_657
O4 Cu1 Cl1 90.0(2) .
O4 Cu1 O4 84.4(3) 2_657
O4 Cu1 O9 170.5(3) .
O4 Cu1 N3 90.8(3) .
O9 Cu1 Cl1 99.5(2) .
O9 Cu1 O4 94.6(2) 2_657
N3 Cu1 Cl1 165.4(3) .
N3 Cu1 O4 93.9(3) 2_657
N3 Cu1 O9 79.8(3) .
Cu1 O4 Cu1 95.6(3) 2_657
C1 O4 Cu1 123.4(7) .
C1 O4 Cu1 114.3(6) 2_657
N3 O8 B42 107.8(8) .
C10 O9 Cu1 126.0(6) .
C10 O9 B42 118.0(9) .
B42 O9 Cu1 113.6(7) .
C44 O11 C16 114.1(8) .
O4 C1 C2AA 120.2(10) .
O4 C1 C22 123.7(10) .
C2AA C1 C22 116.1(10) .
C11 N5 H5 107.6 .
C7 N5 H5 107.6 .
C7 N5 C11 110.8(8) .
C27 N5 H5 107.6 .
C27 N5 C11 113.2(8) .
C27 N5 C7 109.8(8) .
C1 C2AA C7 115.2(10) .
C0AA C2AA C1 123.1(11) .
C0AA C2AA C7 121.7(10) .
O9 C10 H10A 109.5 .
O9 C10 H10B 109.5 .
O9 C10 H10C 109.5 .
H10A C10 H10B 109.5 .
H10A C10 H10C 109.5 .
H10B C10 H10C 109.5 .
N5 C11 H11A 109.2 .
N5 C11 H11B 109.2 .
H11A C11 H11B 107.9 .
C13 C11 N5 112.2(8) .
C13 C11 H11A 109.2 .
C13 C11 H11B 109.2 .
C2AA C0AA H0AA 119.5 .
C2AA C0AA C3AA 121.0(10) .
C3AA C0AA H0AA 119.5 .
O8 N3 Cu1 116.8(6) .
C26 N3 Cu1 130.5(8) .
C26 N3 O8 112.1(9) .
H5A C5 H5B 109.5 .
H5A C5 H5C 109.5 .
H5B C5 H5C 109.5 .
C34 C5 H5A 109.5 .
C34 C5 H5B 109.5 .
C34 C5 H5C 109.5 .
N5 C7 C2AA 112.3(8) .
N5 C7 H7A 109.1 .
N5 C7 H7B 109.1 .
C2AA C7 H7A 109.1 .
C2AA C7 H7B 109.1 .
H7A C7 H7B 107.9 .
C0AA C3AA C34 118.8(9) .
C18 C3AA C0AA 118.2(10) .
C18 C3AA C34 122.8(11) .
H1AA C1AA H1AB 109.5 .
H1AA C1AA H1AC 109.5 .
H1AB C1AA H1AC 109.5 .
C34 C1AA H1AA 109.5 .
C34 C1AA H1AB 109.5 .
C34 C1AA H1AC 109.5 .
C20 C13 C11 123.7(12) .
C20 C13 C29 116.0(11) .
C29 C13 C11 120.3(11) .
O11 C16 H16A 109.5 .
O11 C16 H16B 109.5 .
O11 C16 H16C 109.5 .
H16A C16 H16B 109.5 .
H16A C16 H16C 109.5 .
H16B C16 H16C 109.5 .
C3AA C18 H18 119.6 .
C3AA C18 C22 120.8(11) .
C22 C18 H18 119.6 .
C13 C20 H20 118.7 .
C13 C20 C37 122.6(12) .
C37 C20 H20 118.7 .
C1 C22 C18 120.6(10) .
C1 C22 C26 122.7(11) .
C18 C22 C26 116.7(11) .
C32 C24 H24 120.5 .
C37 C24 H24 120.5 .
C37 C24 C32 118.9(11) .
N3 C26 C22 119.3(11) .
N3 C26 H26 120.4 .
C22 C26 H26 120.4 .
N5 C27 H27A 108.4 .
N5 C27 H27B 108.4 .
N5 C27 C39 115.6(9) .
H27A C27 H27B 107.4 .
C39 C27 H27A 108.4 .
C39 C27 H27B 108.4 .
C13 C29 H29 118.7 .
C32 C29 C13 122.7(11) .
C32 C29 H29 118.7 .
C24 C32 H32 120.7 .
C29 C32 C24 118.5(12) .
C29 C32 H32 120.7 .
C5 C34 C3AA 112.8(9) .
C5 C34 C1AA 106.4(9) .
C1AA C34 C3AA 108.2(10) .
C36 C34 C5 109.8(10) .
C36 C34 C3AA 110.8(9) .
C36 C34 C1AA 108.7(9) .
C34 C36 H36A 109.5 .
C34 C36 H36B 109.5 .
C34 C36 H36C 109.5 .
H36A C36 H36B 109.5 .
H36A C36 H36C 109.5 .
H36B C36 H36C 109.5 .
C20 C37 H37 119.3 .
C24 C37 C20 121.3(12) .
C24 C37 H37 119.3 .
C27 C39 H39A 107.4 .
C27 C39 H39B 107.4 .
H39A C39 H39B 106.9 .
C44 C39 C27 119.7(10) .
C44 C39 H39A 107.4 .
C44 C39 H39B 107.4 .
F2 B42 O8 107.3(10) .
F2 B42 O9 110.1(10) .
F5 B42 F2 107.6(11) .
F5 B42 O8 113.0(11) .
F5 B42 O9 111.0(11) .
O9 B42 O8 107.8(11) .
O11 C44 C39 111.0(11) .
O0AA C44 O11 124.1(11) .
O0AA C44 C39 124.8(12) .

loop_
_geom_bond_atom_site_label_1
_geom_bond_atom_site_label_2
_geom_bond_distance
_geom_bond_site_symmetry_2
Cu1 Cl1 2.254(3) .
Cu1 O4 1.917(6) .
Cu1 O4 2.390(8) 2_657
Cu1 O9 1.973(6) .
Cu1 N3 1.951(9) .
F2 B42 1.413(13) .
O4 Cu1 2.390(8) 2_657
O4 C1 1.333(11) .
F5 B42 1.401(16) .
O8 N3 1.382(9) .
O8 B42 1.469(14) .
O9 C10 1.432(10) .
O9 B42 1.468(15) .
O11 C16 1.466(10) .
O11 C44 1.354(12) .
C1 C2AA 1.381(12) .
C1 C22 1.412(13) .
O0AA C44 1.234(13) .
N5 H5 0.9800 .
N5 C11 1.559(12) .
N5 C7 1.509(11) .
N5 C27 1.504(12) .
C2AA C0AA 1.364(13) .
C2AA C7 1.531(13) .
C10 H10A 0.9600 .
C10 H10B 0.9600 .
C10 H10C 0.9600 .
C11 H11A 0.9700 .
C11 H11B 0.9700 .
C11 C13 1.473(11) .
C0AA H0AA 0.9300 .
C0AA C3AA 1.404(13) .
N3 C26 1.290(11) .
C5 H5A 0.9600 .
C5 H5B 0.9600 .
C5 H5C 0.9600 .
C5 C34 1.547(13) .
C7 H7A 0.9700 .
C7 H7B 0.9700 .
C3AA C18 1.359(12) .
C3AA C34 1.569(14) .
C1AA H1AA 0.9600 .
C1AA H1AB 0.9600 .
C1AA H1AC 0.9600 .
C1AA C34 1.551(13) .
C13 C20 1.356(14) .
C13 C29 1.420(13) .
C16 H16A 0.9600 .
C16 H16B 0.9600 .
C16 H16C 0.9600 .
C18 H18 0.9300 .
C18 C22 1.425(13) .
C20 H20 0.9300 .
C20 C37 1.381(12) .
C22 C26 1.501(13) .
C24 H24 0.9300 .
C24 C32 1.400(14) .
C24 C37 1.368(13) .
C26 H26 0.9300 .
C27 H27A 0.9700 .
C27 H27B 0.9700 .
C27 C39 1.507(12) .
C29 H29 0.9300 .
C29 C32 1.388(12) .
C32 H32 0.9300 .
C34 C36 1.513(13) .
C36 H36A 0.9600 .
C36 H36B 0.9600 .
C36 H36C 0.9600 .
C37 H37 0.9300 .
C39 H39A 0.9700 .
C39 H39B 0.9700 .
C39 C44 1.498(13) .

loop_
_geom_torsion_atom_site_label_1
_geom_torsion_atom_site_label_2
_geom_torsion_atom_site_label_3
_geom_torsion_atom_site_label_4
_geom_torsion
_geom_torsion_site_symmetry_1
Cu1 O4 C1 C2AA -146.4(8) .
Cu1 O4 C1 C2AA 98.4(11) 2_657
Cu1 O4 C1 C22 -79.6(12) 2_657
Cu1 O4 C1 C22 35.6(15) .
Cu1 O9 B42 F2 -146.2(8) .
Cu1 O9 B42 F5 94.7(10) .
Cu1 O9 B42 O8 -29.5(12) .
Cu1 N3 C26 C22 12.3(17) .
O4 C1 C2AA C0AA -176.6(11) .
O4 C1 C2AA C7 1.8(16) .
O4 C1 C22 C18 172.9(10) .
O4 C1 C22 C26 -9.6(18) .
O8 N3 C26 C22 -177.4(9) .
C1 C2AA C0AA C3AA 1.6(19) .
C1 C2AA C7 N5 59.3(13) .
C1 C22 C26 N3 -15.2(17) .
N5 C11 C13 C20 86.6(14) .
N5 C11 C13 C29 -95.8(12) .
N5 C27 C39 C44 71.1(14) .
C2AA C1 C22 C18 -5.2(17) .
C2AA C1 C22 C26 172.3(10) .
C2AA C0AA C3AA C18 -1.0(18) .
C2AA C0AA C3AA C34 -176.6(10) .
C10 O9 B42 F2 50.4(15) .
C10 O9 B42 F5 -68.7(12) .
C10 O9 B42 O8 167.1(8) .
C11 N5 C7 C2AA -167.0(8) .
C11 N5 C27 C39 61.0(11) .
C11 C13 C20 C37 178.0(10) .
C11 C13 C29 C32 -179.9(10) .
C0AA C2AA C7 N5 -122.3(11) .
C0AA C3AA C18 C22 -2.7(17) .
C0AA C3AA C34 C5 -177.4(10) .
C0AA C3AA C34 C1AA -59.9(13) .
C0AA C3AA C34 C36 59.1(13) .
N3 O8 B42 F2 158.6(9) .
N3 O8 B42 F5 -83.0(12) .
N3 O8 B42 O9 40.0(12) .
C7 N5 C11 C13 -61.3(12) .
C7 N5 C27 C39 -174.6(8) .
C7 C2AA C0AA C3AA -176.7(10) .
C3AA C18 C22 C1 6.0(18) .
C3AA C18 C22 C26 -171.7(10) .
C13 C20 C37 C24 0.9(19) .
C13 C29 C32 C24 2.6(17) .
C16 O11 C44 O0AA 1.9(18) .
C16 O11 C44 C39 177.4(9) .
C18 C3AA C34 C5 7.2(15) .
C18 C3AA C34 C1AA 124.7(11) .
C18 C3AA C34 C36 -116.3(12) .
C18 C22 C26 N3 162.4(11) .
C20 C13 C29 C32 -2.0(17) .
C22 C1 C2AA C0AA 1.5(18) .
C22 C1 C2AA C7 179.9(10) .
C27 N5 C11 C13 62.6(12) .
C27 N5 C7 C2AA 67.3(10) .
C27 C39 C44 O11 15.4(16) .
C27 C39 C44 O0AA -169.1(12) .
C29 C13 C20 C37 0.3(18) .
C32 C24 C37 C20 -0.3(19) .
C34 C3AA C18 C22 172.7(10) .
C37 C24 C32 C29 -1.4(18) .
B42 O8 N3 Cu1 -35.4(11) .
B42 O8 N3 C26 152.8(11) .
